data_7160142
loop_
_publ_author_name
'Pandidurai, Solai'
'Sekar, Govindasamy'

_publ_section_title
;
 Enantioselective organocatalyzed one-pot synthesis of <i>N</i>-phenyl
 thioether-tethered tetrasubstituted dihydropyrrole-3-carbaldehydes.
;
_journal_issue 40
_journal_name_full 'Organic &amp; biomolecular chemistry'
_journal_page_first 8119
_journal_page_last 8124
_journal_paper_doi 10.1039/d4ob01411a
_journal_volume 22
_journal_year 2024
_chemical_absolute_configuration ad
_chemical_formula_sum 'C35 H27 N O2 S'
_chemical_formula_weight 525.63
_space_group_crystal_system orthorhombic
_space_group_IT_number 19
_space_group_name_Hall 'P 2ac 2ab'
_space_group_name_H-M_alt 'P 21 21 21'
_atom_sites_solution_hydrogens geom
_audit_block_doi 10.5517/ccdc.csd.cc2h13m9
_audit_creation_method SHELXL-2014/7
_audit_update_record
;
2023-09-14 deposited with the CCDC.	2024-09-05 downloaded from the CCDC.
;
_cell_angle_alpha 90
_cell_angle_beta 90
_cell_angle_gamma 90
_cell_formula_units_Z 4
_cell_length_a 8.8836(16)
_cell_length_b 11.1569(18)
_cell_length_c 27.770(4)
_cell_measurement_reflns_used 9002
_cell_measurement_temperature 296(2)
_cell_measurement_theta_max 23.93
_cell_measurement_theta_min 2.34
_cell_volume 2752.4(8)
_computing_cell_refinement 'Bruker SAINT'
_computing_data_collection 'Bruker APEX2'
_computing_data_reduction 'Bruker SAINT'
_computing_molecular_graphics 'Bruker SHELXTL'
_computing_publication_material 'Bruker SHELXTL'
_computing_structure_refinement 'SHELXL-2014/7 (Sheldrick, 2014)'
_computing_structure_solution 'SHELXS-97 (Sheldrick 2008)'
_diffrn_ambient_temperature 296(2)
_diffrn_measured_fraction_theta_full 1.000
_diffrn_measured_fraction_theta_max 1.000
_diffrn_measurement_device_type 'Bruker APEX-II CCD'
_diffrn_measurement_method '\f and \w scans'
_diffrn_radiation_type MoK\a
_diffrn_radiation_wavelength 0.71073
_diffrn_reflns_av_R_equivalents 0.0243
_diffrn_reflns_av_unetI/netI 0.0302
_diffrn_reflns_Laue_measured_fraction_full 1.000
_diffrn_reflns_Laue_measured_fraction_max 1.000
_diffrn_reflns_limit_h_max 9
_diffrn_reflns_limit_h_min -10
_diffrn_reflns_limit_k_max 13
_diffrn_reflns_limit_k_min -13
_diffrn_reflns_limit_l_max 28
_diffrn_reflns_limit_l_min -33
_diffrn_reflns_number 15955
_diffrn_reflns_point_group_measured_fraction_full 1.000
_diffrn_reflns_point_group_measured_fraction_max 1.000
_diffrn_reflns_theta_full 24.997
_diffrn_reflns_theta_max 24.997
_diffrn_reflns_theta_min 1.467
_exptl_absorpt_coefficient_mu 0.151
_exptl_absorpt_correction_T_max 0.982
_exptl_absorpt_correction_T_min 0.973
_exptl_absorpt_correction_type multi-scan
_exptl_absorpt_process_details 'SADABS V2014/5(Bruker AXS.Inc)'
_exptl_crystal_colour yellow
_exptl_crystal_density_diffrn 1.268
_exptl_crystal_description Block
_exptl_crystal_F_000 1104
_exptl_crystal_size_max 0.180
_exptl_crystal_size_mid 0.160
_exptl_crystal_size_min 0.120
_refine_diff_density_max 0.272
_refine_diff_density_min -0.267
_refine_diff_density_rms 0.059
_refine_ls_abs_structure_details
; 
 Flack x determined using 1583 quotients [(I+)-(I-)]/[(I+)+(I-)] 
 (Parsons, Flack and Wagner, Acta Cryst. B69 (2013) 249-259). 
;
_refine_ls_abs_structure_Flack -0.02(3)
_refine_ls_extinction_method none
_refine_ls_goodness_of_fit_ref 1.052
_refine_ls_hydrogen_treatment constr
_refine_ls_matrix_type full
_refine_ls_number_parameters 352
_refine_ls_number_reflns 4847
_refine_ls_number_restraints 0
_refine_ls_restrained_S_all 1.052
_refine_ls_R_factor_all 0.0481
_refine_ls_R_factor_gt 0.0390
_refine_ls_shift/su_max 0.001
_refine_ls_shift/su_mean 0.000
_refine_ls_structure_factor_coef Fsqd
_refine_ls_weighting_details 'w=1/[\s^2^(Fo^2^)+(0.0510P)^2^+0.4363P] where P=(Fo^2^+2Fc^2^)/3'
_refine_ls_weighting_scheme calc
_refine_ls_wR_factor_gt 0.0946
_refine_ls_wR_factor_ref 0.0997
_reflns_Friedel_coverage 0.747
_reflns_Friedel_fraction_full 1.000
_reflns_Friedel_fraction_max 1.000
_reflns_number_gt 4219
_reflns_number_total 4847
_reflns_threshold_expression 'I > 2\s(I)'
_cod_data_source_file d4ob01411a2.cif
_cod_data_source_block 47
_cod_depositor_comments 'Adding full bibliography for 7160141--7160142.cif.'
_cod_database_code 7160142
_shelx_shelxl_version_number 2014/7
_shelx_space_group_comment
; 
The symmetry employed for this shelxl refinement is uniquely defined 
by the following loop, which should always be used as a source of 
symmetry information in preference to the above space-group names. 
They are only intended as comments. 
;
_shelx_estimated_absorpt_t_min 0.973
_shelx_estimated_absorpt_t_max 0.982

loop_
_space_group_symop_operation_xyz
'x, y, z'
'-x+1/2, -y, z+1/2'
'-x, y+1/2, -z+1/2'
'x+1/2, -y+1/2, -z'

loop_
_atom_site_label
_atom_site_type_symbol
_atom_site_fract_x
_atom_site_fract_y
_atom_site_fract_z
_atom_site_U_iso_or_equiv
_atom_site_adp_type
_atom_site_occupancy
_atom_site_site_symmetry_order
_atom_site_calc_flag
_atom_site_refinement_flags_posn
_atom_site_refinement_flags_adp
_atom_site_refinement_flags_occupancy
_atom_site_disorder_assembly
_atom_site_disorder_group
C1 C 0.7503(3) 0.1963(2) 0.81567(9) 0.0331(6) Uani 1 1 d . . . . .
H1 H 0.6462 0.2145 0.8247 0.040 Uiso 1 1 calc R U . . .
C2 C 0.8264(4) 0.1129(2) 0.85481(10) 0.0399(7) Uani 1 1 d . . . . .
H2 H 0.9228 0.1486 0.8643 0.048 Uiso 1 1 calc R U . . .
C3 C 0.8573(3) 0.0011(3) 0.82600(10) 0.0389(6) Uani 1 1 d . . . . .
C4 C 0.8114(3) 0.0160(2) 0.78009(10) 0.0382(6) Uani 1 1 d . . . . .
H4 H 0.8190 -0.0437 0.7568 0.046 Uiso 1 1 calc R U . . .
C5 C 0.8414(3) 0.3113(2) 0.81112(10) 0.0345(6) Uani 1 1 d . . . . .
C6 C 0.8269(3) 0.4030(2) 0.84951(10) 0.0346(6) Uani 1 1 d . . . . .
C7 C 0.9285(3) 0.5006(3) 0.84951(10) 0.0430(7) Uani 1 1 d . . . . .
H7 H 1.0022 0.5051 0.8258 0.052 Uiso 1 1 calc R U . . .
C8 C 0.9205(4) 0.5879(3) 0.88360(11) 0.0491(8) Uani 1 1 d . . . . .
H8 H 0.9878 0.6517 0.8826 0.059 Uiso 1 1 calc R U . . .
C9 C 0.8113(4) 0.5830(3) 0.92057(11) 0.0466(8) Uani 1 1 d . . . . .
C10 C 0.7975(5) 0.6726(3) 0.95645(13) 0.0665(11) Uani 1 1 d . . . . .
H10 H 0.8603 0.7392 0.9554 0.080 Uiso 1 1 calc R U . . .
C11 C 0.6951(6) 0.6631(4) 0.99208(16) 0.0827(14) Uani 1 1 d . . . . .
H11 H 0.6881 0.7231 1.0152 0.099 Uiso 1 1 calc R U . . .
C12 C 0.5996(5) 0.5642(4) 0.99458(14) 0.0809(13) Uani 1 1 d . . . . .
H12 H 0.5316 0.5574 1.0199 0.097 Uiso 1 1 calc R U . . .
C13 C 0.6054(5) 0.4768(3) 0.95990(12) 0.0650(10) Uani 1 1 d . . . . .
H13 H 0.5396 0.4121 0.9613 0.078 Uiso 1 1 calc R U . . .
C14 C 0.7111(4) 0.4850(3) 0.92220(10) 0.0445(7) Uani 1 1 d . . . . .
C15 C 0.7211(3) 0.3969(2) 0.88551(10) 0.0395(7) Uani 1 1 d . . . . .
H15 H 0.6540 0.3330 0.8858 0.047 Uiso 1 1 calc R U . . .
C16 C 0.7334(5) 0.0925(3) 0.89953(10) 0.0540(9) Uani 1 1 d . . . . .
C17 C 0.7801(7) 0.1415(4) 0.94250(13) 0.0975(17) Uani 1 1 d . . . . .
H17 H 0.8691 0.1852 0.9442 0.117 Uiso 1 1 calc R U . . .
C18 C 0.6907(13) 0.1244(7) 0.98380(18) 0.161(4) Uani 1 1 d . . . . .
H18 H 0.7181 0.1603 1.0127 0.193 Uiso 1 1 calc R U . . .
C19 C 0.5632(12) 0.0547(8) 0.9816(2) 0.157(4) Uani 1 1 d . . . . .
H19 H 0.5087 0.0381 1.0095 0.189 Uiso 1 1 calc R U . . .
C20 C 0.5181(8) 0.0111(6) 0.9391(2) 0.131(2) Uani 1 1 d . . . . .
H20 H 0.4283 -0.0316 0.9373 0.157 Uiso 1 1 calc R U . . .
C21 C 0.6021(5) 0.0281(4) 0.89811(14) 0.0822(13) Uani 1 1 d . . . . .
H21 H 0.5694 -0.0044 0.8691 0.099 Uiso 1 1 calc R U . . .
C22 C 0.9306(4) -0.1035(3) 0.84342(12) 0.0474(7) Uani 1 1 d . . . . .
H22 H 0.9357 -0.1684 0.8225 0.057 Uiso 1 1 calc R U . . .
C23 C 0.6698(3) 0.1556(2) 0.72864(9) 0.0365(7) Uani 1 1 d . . . . .
C24 C 0.5239(3) 0.1134(3) 0.72138(10) 0.0412(7) Uani 1 1 d . . . . .
C25 C 0.4488(4) 0.1474(3) 0.67975(12) 0.0549(9) Uani 1 1 d . . . . .
H25 H 0.3509 0.1207 0.6747 0.066 Uiso 1 1 calc R U . . .
C26 C 0.5159(5) 0.2196(3) 0.64583(12) 0.0629(10) Uani 1 1 d . . . . .
H26 H 0.4633 0.2419 0.6183 0.075 Uiso 1 1 calc R U . . .
C27 C 0.6604(5) 0.2585(3) 0.65275(12) 0.0640(10) Uani 1 1 d . . . . .
H27 H 0.7066 0.3063 0.6297 0.077 Uiso 1 1 calc R U . . .
C28 C 0.7378(4) 0.2267(3) 0.69399(11) 0.0535(9) Uani 1 1 d . . . . .
H28 H 0.8361 0.2532 0.6985 0.064 Uiso 1 1 calc R U . . .
C29 C 0.2619(4) 0.0693(4) 0.77567(13) 0.0619(10) Uani 1 1 d . . . . .
H29A H 0.2205 0.1060 0.7469 0.074 Uiso 1 1 calc R U . . .
H29B H 0.1948 0.0051 0.7853 0.074 Uiso 1 1 calc R U . . .
C30 C 0.2682(4) 0.1606(3) 0.81487(12) 0.0469(8) Uani 1 1 d . . . . .
C31 C 0.3169(5) 0.2759(3) 0.80571(13) 0.0587(10) Uani 1 1 d . . . . .
H31 H 0.3478 0.2964 0.7748 0.070 Uiso 1 1 calc R U . . .
C32 C 0.3206(5) 0.3605(3) 0.84131(14) 0.0672(10) Uani 1 1 d . . . . .
H32 H 0.3537 0.4377 0.8345 0.081 Uiso 1 1 calc R U . . .
C33 C 0.2756(5) 0.3317(3) 0.88695(14) 0.0663(10) Uani 1 1 d . . . . .
H33 H 0.2764 0.3894 0.9111 0.080 Uiso 1 1 calc R U . . .
C34 C 0.2294(6) 0.2173(4) 0.89681(15) 0.0845(14) Uani 1 1 d . . . . .
H34 H 0.1998 0.1968 0.9279 0.101 Uiso 1 1 calc R U . . .
C35 C 0.2265(5) 0.1328(3) 0.86085(14) 0.0695(11) Uani 1 1 d . . . . .
H35 H 0.1957 0.0551 0.8680 0.083 Uiso 1 1 calc R U . . .
N1 N 0.7538(3) 0.1243(2) 0.77101(8) 0.0377(5) Uani 1 1 d . . . . .
O1 O 0.9873(3) -0.1169(2) 0.88298(9) 0.0621(7) Uani 1 1 d . . . . .
O2 O 0.9306(3) 0.32429(19) 0.77811(7) 0.0511(6) Uani 1 1 d . . . . .
S1 S 0.44615(10) 0.00629(8) 0.76155(3) 0.0530(2) Uani 1 1 d . . . . .

loop_
_atom_site_aniso_label
_atom_site_aniso_U_11
_atom_site_aniso_U_22
_atom_site_aniso_U_33
_atom_site_aniso_U_23
_atom_site_aniso_U_13
_atom_site_aniso_U_12
C1 0.0355(16) 0.0320(14) 0.0317(13) -0.0046(11) 0.0005(12) 0.0013(12)
C2 0.0453(18) 0.0306(14) 0.0437(15) -0.0029(12) -0.0069(14) -0.0017(14)
C3 0.0392(16) 0.0320(14) 0.0455(15) -0.0008(13) 0.0040(12) 0.0002(14)
C4 0.0353(15) 0.0331(15) 0.0463(15) -0.0111(13) 0.0077(12) -0.0008(13)
C5 0.0326(16) 0.0357(15) 0.0351(14) -0.0005(12) -0.0035(13) 0.0035(12)
C6 0.0368(16) 0.0283(13) 0.0387(14) -0.0005(12) -0.0053(13) 0.0038(12)
C7 0.0435(17) 0.0365(15) 0.0489(15) 0.0010(14) -0.0030(14) -0.0017(15)
C8 0.051(2) 0.0344(16) 0.0615(19) -0.0023(15) -0.0131(16) -0.0065(14)
C9 0.055(2) 0.0349(16) 0.0498(17) -0.0079(14) -0.0139(15) 0.0078(15)
C10 0.083(3) 0.0514(19) 0.065(2) -0.0219(18) -0.016(2) 0.003(2)
C11 0.109(4) 0.071(3) 0.068(3) -0.036(2) -0.006(3) 0.011(3)
C12 0.092(4) 0.088(3) 0.063(2) -0.023(2) 0.017(2) 0.013(3)
C13 0.074(3) 0.060(2) 0.061(2) -0.0127(18) 0.0120(19) 0.001(2)
C14 0.053(2) 0.0394(16) 0.0413(15) -0.0058(13) -0.0057(14) 0.0073(15)
C15 0.0422(18) 0.0308(14) 0.0454(16) -0.0020(13) -0.0028(13) -0.0018(13)
C16 0.086(3) 0.0416(17) 0.0340(15) -0.0008(14) 0.0003(17) 0.0173(18)
C17 0.164(5) 0.087(3) 0.042(2) -0.003(2) -0.013(3) 0.019(3)
C18 0.314(13) 0.134(6) 0.033(3) -0.004(3) 0.015(5) 0.064(7)
C19 0.244(11) 0.159(7) 0.070(4) 0.037(4) 0.077(6) 0.059(7)
C20 0.146(6) 0.156(5) 0.091(4) 0.030(4) 0.063(4) 0.008(5)
C21 0.084(3) 0.103(3) 0.059(2) 0.000(2) 0.027(2) -0.013(3)
C22 0.0469(19) 0.0338(15) 0.0614(19) -0.0049(15) 0.0025(17) 0.0017(15)
C23 0.0417(17) 0.0356(15) 0.0322(14) -0.0073(12) 0.0000(12) 0.0002(13)
C24 0.0428(18) 0.0388(16) 0.0418(15) -0.0076(13) 0.0010(13) -0.0006(14)
C25 0.051(2) 0.056(2) 0.0577(19) -0.0067(16) -0.0134(17) -0.0056(17)
C26 0.079(3) 0.062(2) 0.0477(18) 0.0028(17) -0.0187(18) -0.010(2)
C27 0.082(3) 0.065(2) 0.0448(18) 0.0067(17) -0.0056(18) -0.019(2)
C28 0.053(2) 0.064(2) 0.0439(17) 0.0010(16) -0.0017(16) -0.0125(17)
C29 0.037(2) 0.077(2) 0.072(2) -0.017(2) 0.0045(17) -0.0111(17)
C30 0.0306(16) 0.0521(18) 0.0580(18) -0.0018(16) 0.0014(14) -0.0028(14)
C31 0.068(3) 0.055(2) 0.0535(19) 0.0087(17) 0.0041(18) 0.0094(19)
C32 0.081(3) 0.0449(19) 0.075(3) 0.0058(19) 0.009(2) 0.0012(19)
C33 0.075(3) 0.060(2) 0.064(2) -0.0119(19) 0.005(2) -0.009(2)
C34 0.106(4) 0.088(3) 0.060(2) -0.005(2) 0.032(2) -0.021(3)
C35 0.077(3) 0.054(2) 0.078(2) -0.0039(19) 0.027(2) -0.020(2)
N1 0.0418(14) 0.0342(12) 0.0370(12) -0.0080(10) -0.0018(11) 0.0016(11)
O1 0.0722(17) 0.0428(12) 0.0713(15) 0.0085(11) -0.0161(13) 0.0046(12)
O2 0.0549(14) 0.0521(12) 0.0462(11) -0.0059(10) 0.0114(11) -0.0113(11)
S1 0.0489(5) 0.0498(4) 0.0604(5) -0.0007(4) 0.0104(4) -0.0056(4)

loop_
_atom_type_symbol
_atom_type_description
_atom_type_scat_dispersion_real
_atom_type_scat_dispersion_imag
_atom_type_scat_source
C C 0.0033 0.0016 'International Tables Vol C Tables 4.2.6.8 and 6.1.1.4'
H H 0.0000 0.0000 'International Tables Vol C Tables 4.2.6.8 and 6.1.1.4'
N N 0.0061 0.0033 'International Tables Vol C Tables 4.2.6.8 and 6.1.1.4'
O O 0.0106 0.0060 'International Tables Vol C Tables 4.2.6.8 and 6.1.1.4'
S S 0.1246 0.1234 'International Tables Vol C Tables 4.2.6.8 and 6.1.1.4'

loop_
_citation_id
_citation_doi
_citation_year
1 10.26434/chemrxiv-2023-jx61g 2023

loop_
_geom_angle_atom_site_label_1
_geom_angle_atom_site_label_2
_geom_angle_atom_site_label_3
_geom_angle
_geom_angle_site_symmetry_1
_geom_angle_site_symmetry_3
_geom_angle_publ_flag
N1 C1 C5 112.2(2) . . ?
N1 C1 C2 104.3(2) . . ?
C5 C1 C2 109.0(2) . . ?
N1 C1 H1 110.4 . . ?
C5 C1 H1 110.4 . . ?
C2 C1 H1 110.4 . . ?
C3 C2 C16 114.3(2) . . ?
C3 C2 C1 101.5(2) . . ?
C16 C2 C1 114.9(3) . . ?
C3 C2 H2 108.6 . . ?
C16 C2 H2 108.6 . . ?
C1 C2 H2 108.6 . . ?
C4 C3 C22 124.2(3) . . ?
C4 C3 C2 110.1(3) . . ?
C22 C3 C2 125.6(3) . . ?
N1 C4 C3 114.0(3) . . ?
N1 C4 H4 123.0 . . ?
C3 C4 H4 123.0 . . ?
O2 C5 C6 120.9(3) . . ?
O2 C5 C1 120.5(2) . . ?
C6 C5 C1 118.4(2) . . ?
C15 C6 C7 118.4(3) . . ?
C15 C6 C5 123.2(3) . . ?
C7 C6 C5 118.4(3) . . ?
C8 C7 C6 121.2(3) . . ?
C8 C7 H7 119.4 . . ?
C6 C7 H7 119.4 . . ?
C7 C8 C9 120.9(3) . . ?
C7 C8 H8 119.5 . . ?
C9 C8 H8 119.5 . . ?
C14 C9 C8 119.1(3) . . ?
C14 C9 C10 118.0(3) . . ?
C8 C9 C10 122.9(3) . . ?
C11 C10 C9 121.3(4) . . ?
C11 C10 H10 119.4 . . ?
C9 C10 H10 119.4 . . ?
C10 C11 C12 120.6(4) . . ?
C10 C11 H11 119.7 . . ?
C12 C11 H11 119.7 . . ?
C13 C12 C11 120.4(4) . . ?
C13 C12 H12 119.8 . . ?
C11 C12 H12 119.8 . . ?
C12 C13 C14 120.0(4) . . ?
C12 C13 H13 120.0 . . ?
C14 C13 H13 120.0 . . ?
C13 C14 C9 119.6(3) . . ?
C13 C14 C15 122.1(3) . . ?
C9 C14 C15 118.3(3) . . ?
C6 C15 C14 122.1(3) . . ?
C6 C15 H15 118.9 . . ?
C14 C15 H15 118.9 . . ?
C21 C16 C17 119.3(4) . . ?
C21 C16 C2 121.4(3) . . ?
C17 C16 C2 119.2(4) . . ?
C16 C17 C18 118.8(7) . . ?
C16 C17 H17 120.6 . . ?
C18 C17 H17 120.6 . . ?
C19 C18 C17 120.4(6) . . ?
C19 C18 H18 119.8 . . ?
C17 C18 H18 119.8 . . ?
C20 C19 C18 119.4(6) . . ?
C20 C19 H19 120.3 . . ?
C18 C19 H19 120.3 . . ?
C19 C20 C21 121.2(7) . . ?
C19 C20 H20 119.4 . . ?
C21 C20 H20 119.4 . . ?
C16 C21 C20 120.7(5) . . ?
C16 C21 H21 119.6 . . ?
C20 C21 H21 119.6 . . ?
O1 C22 C3 126.7(3) . . ?
O1 C22 H22 116.7 . . ?
C3 C22 H22 116.7 . . ?
C28 C23 C24 119.9(3) . . ?
C28 C23 N1 118.8(3) . . ?
C24 C23 N1 121.3(3) . . ?
C25 C24 C23 118.4(3) . . ?
C25 C24 S1 121.3(3) . . ?
C23 C24 S1 119.9(2) . . ?
C26 C25 C24 121.5(3) . . ?
C26 C25 H25 119.3 . . ?
C24 C25 H25 119.3 . . ?
C27 C26 C25 119.7(3) . . ?
C27 C26 H26 120.1 . . ?
C25 C26 H26 120.1 . . ?
C26 C27 C28 120.1(3) . . ?
C26 C27 H27 119.9 . . ?
C28 C27 H27 119.9 . . ?
C27 C28 C23 120.3(3) . . ?
C27 C28 H28 119.8 . . ?
C23 C28 H28 119.8 . . ?
C30 C29 S1 112.7(2) . . ?
C30 C29 H29A 109.0 . . ?
S1 C29 H29A 109.0 . . ?
C30 C29 H29B 109.0 . . ?
S1 C29 H29B 109.0 . . ?
H29A C29 H29B 107.8 . . ?
C35 C30 C31 118.0(3) . . ?
C35 C30 C29 121.1(3) . . ?
C31 C30 C29 120.9(3) . . ?
C32 C31 C30 121.1(3) . . ?
C32 C31 H31 119.4 . . ?
C30 C31 H31 119.4 . . ?
C31 C32 C33 120.1(3) . . ?
C31 C32 H32 120.0 . . ?
C33 C32 H32 120.0 . . ?
C32 C33 C34 119.5(4) . . ?
C32 C33 H33 120.2 . . ?
C34 C33 H33 120.2 . . ?
C33 C34 C35 120.0(4) . . ?
C33 C34 H34 120.0 . . ?
C35 C34 H34 120.0 . . ?
C30 C35 C34 121.2(3) . . ?
C30 C35 H35 119.4 . . ?
C34 C35 H35 119.4 . . ?
C4 N1 C23 125.0(2) . . ?
C4 N1 C1 110.0(2) . . ?
C23 N1 C1 123.0(2) . . ?
C24 S1 C29 103.00(17) . . ?

loop_
_geom_bond_atom_site_label_1
_geom_bond_atom_site_label_2
_geom_bond_distance
_geom_bond_site_symmetry_2
_geom_bond_publ_flag
C1 N1 1.478(3) . ?
C1 C5 1.522(4) . ?
C1 C2 1.582(4) . ?
C1 H1 0.9800 . ?
C2 C3 1.508(4) . ?
C2 C16 1.509(4) . ?
C2 H2 0.9800 . ?
C3 C4 1.349(4) . ?
C3 C22 1.421(4) . ?
C4 N1 1.335(4) . ?
C4 H4 0.9300 . ?
C5 O2 1.221(3) . ?
C5 C6 1.483(4) . ?
C6 C15 1.374(4) . ?
C6 C7 1.414(4) . ?
C7 C8 1.360(4) . ?
C7 H7 0.9300 . ?
C8 C9 1.414(5) . ?
C8 H8 0.9300 . ?
C9 C14 1.411(5) . ?
C9 C10 1.417(5) . ?
C10 C11 1.348(6) . ?
C10 H10 0.9300 . ?
C11 C12 1.393(7) . ?
C11 H11 0.9300 . ?
C12 C13 1.371(5) . ?
C12 H12 0.9300 . ?
C13 C14 1.409(5) . ?
C13 H13 0.9300 . ?
C14 C15 1.419(4) . ?
C15 H15 0.9300 . ?
C16 C21 1.371(6) . ?
C16 C17 1.377(5) . ?
C17 C18 1.408(10) . ?
C17 H17 0.9300 . ?
C18 C19 1.375(12) . ?
C18 H18 0.9300 . ?
C19 C20 1.338(10) . ?
C19 H19 0.9300 . ?
C20 C21 1.375(6) . ?
C20 H20 0.9300 . ?
C21 H21 0.9300 . ?
C22 O1 1.218(4) . ?
C22 H22 0.9300 . ?
C23 C28 1.386(4) . ?
C23 C24 1.393(4) . ?
C23 N1 1.436(3) . ?
C24 C25 1.387(4) . ?
C24 S1 1.775(3) . ?
C25 C26 1.375(5) . ?
C25 H25 0.9300 . ?
C26 C27 1.368(5) . ?
C26 H26 0.9300 . ?
C27 C28 1.382(5) . ?
C27 H27 0.9300 . ?
C28 H28 0.9300 . ?
C29 C30 1.492(5) . ?
C29 S1 1.824(4) . ?
C29 H29A 0.9700 . ?
C29 H29B 0.9700 . ?
C30 C35 1.365(5) . ?
C30 C31 1.381(5) . ?
C31 C32 1.367(5) . ?
C31 H31 0.9300 . ?
C32 C33 1.367(5) . ?
C32 H32 0.9300 . ?
C33 C34 1.368(6) . ?
C33 H33 0.9300 . ?
C34 C35 1.374(5) . ?
C34 H34 0.9300 . ?
C35 H35 0.9300 . ?

loop_
_geom_torsion_atom_site_label_1
_geom_torsion_atom_site_label_2
_geom_torsion_atom_site_label_3
_geom_torsion_atom_site_label_4
_geom_torsion
_geom_torsion_site_symmetry_1
_geom_torsion_site_symmetry_2
_geom_torsion_site_symmetry_3
_geom_torsion_site_symmetry_4
_geom_torsion_publ_flag
N1 C1 C2 C3 -2.1(3) . . . . ?
C5 C1 C2 C3 -122.1(2) . . . . ?
N1 C1 C2 C16 -125.9(3) . . . . ?
C5 C1 C2 C16 114.1(3) . . . . ?
C16 C2 C3 C4 124.9(3) . . . . ?
C1 C2 C3 C4 0.6(3) . . . . ?
C16 C2 C3 C22 -57.9(4) . . . . ?
C1 C2 C3 C22 177.8(3) . . . . ?
C22 C3 C4 N1 -176.0(3) . . . . ?
C2 C3 C4 N1 1.3(4) . . . . ?
N1 C1 C5 O2 -14.9(4) . . . . ?
C2 C1 C5 O2 100.1(3) . . . . ?
N1 C1 C5 C6 169.3(2) . . . . ?
C2 C1 C5 C6 -75.7(3) . . . . ?
O2 C5 C6 C15 175.2(3) . . . . ?
C1 C5 C6 C15 -9.0(4) . . . . ?
O2 C5 C6 C7 -5.8(4) . . . . ?
C1 C5 C6 C7 170.0(2) . . . . ?
C15 C6 C7 C8 -1.3(4) . . . . ?
C5 C6 C7 C8 179.7(3) . . . . ?
C6 C7 C8 C9 0.8(4) . . . . ?
C7 C8 C9 C14 0.9(4) . . . . ?
C7 C8 C9 C10 -179.2(3) . . . . ?
C14 C9 C10 C11 2.1(5) . . . . ?
C8 C9 C10 C11 -177.9(4) . . . . ?
C9 C10 C11 C12 0.1(7) . . . . ?
C10 C11 C12 C13 -2.0(7) . . . . ?
C11 C12 C13 C14 1.8(6) . . . . ?
C12 C13 C14 C9 0.5(5) . . . . ?
C12 C13 C14 C15 -179.9(4) . . . . ?
C8 C9 C14 C13 177.6(3) . . . . ?
C10 C9 C14 C13 -2.3(5) . . . . ?
C8 C9 C14 C15 -2.0(4) . . . . ?
C10 C9 C14 C15 178.0(3) . . . . ?
C7 C6 C15 C14 0.1(4) . . . . ?
C5 C6 C15 C14 179.1(3) . . . . ?
C13 C14 C15 C6 -178.1(3) . . . . ?
C9 C14 C15 C6 1.5(4) . . . . ?
C3 C2 C16 C21 -49.2(4) . . . . ?
C1 C2 C16 C21 67.6(4) . . . . ?
C3 C2 C16 C17 132.1(4) . . . . ?
C1 C2 C16 C17 -111.1(4) . . . . ?
C21 C16 C17 C18 -0.3(7) . . . . ?
C2 C16 C17 C18 178.5(5) . . . . ?
C16 C17 C18 C19 3.3(11) . . . . ?
C17 C18 C19 C20 -5.2(13) . . . . ?
C18 C19 C20 C21 4.2(12) . . . . ?
C17 C16 C21 C20 -0.8(7) . . . . ?
C2 C16 C21 C20 -179.5(4) . . . . ?
C19 C20 C21 C16 -1.2(9) . . . . ?
C4 C3 C22 O1 172.2(3) . . . . ?
C2 C3 C22 O1 -4.7(5) . . . . ?
C28 C23 C24 C25 -1.9(4) . . . . ?
N1 C23 C24 C25 179.8(3) . . . . ?
C28 C23 C24 S1 171.4(2) . . . . ?
N1 C23 C24 S1 -6.9(4) . . . . ?
C23 C24 C25 C26 0.8(5) . . . . ?
S1 C24 C25 C26 -172.4(3) . . . . ?
C24 C25 C26 C27 0.6(6) . . . . ?
C25 C26 C27 C28 -0.9(6) . . . . ?
C26 C27 C28 C23 -0.1(6) . . . . ?
C24 C23 C28 C27 1.6(5) . . . . ?
N1 C23 C28 C27 179.9(3) . . . . ?
S1 C29 C30 C35 -101.5(4) . . . . ?
S1 C29 C30 C31 78.3(4) . . . . ?
C35 C30 C31 C32 -1.3(6) . . . . ?
C29 C30 C31 C32 178.9(4) . . . . ?
C30 C31 C32 C33 0.0(6) . . . . ?
C31 C32 C33 C34 1.0(7) . . . . ?
C32 C33 C34 C35 -0.8(7) . . . . ?
C31 C30 C35 C34 1.5(6) . . . . ?
C29 C30 C35 C34 -178.7(4) . . . . ?
C33 C34 C35 C30 -0.5(7) . . . . ?
C3 C4 N1 C23 -166.7(3) . . . . ?
C3 C4 N1 C1 -2.8(4) . . . . ?
C28 C23 N1 C4 -106.6(3) . . . . ?
C24 C23 N1 C4 71.7(4) . . . . ?
C28 C23 N1 C1 91.5(3) . . . . ?
C24 C23 N1 C1 -90.2(3) . . . . ?
C5 C1 N1 C4 120.8(3) . . . . ?
C2 C1 N1 C4 3.0(3) . . . . ?
C5 C1 N1 C23 -74.9(3) . . . . ?
C2 C1 N1 C23 167.2(2) . . . . ?
C25 C24 S1 C29 -55.2(3) . . . . ?
C23 C24 S1 C29 131.6(2) . . . . ?
C30 C29 S1 C24 -83.4(3) . . . . ?
